data_7017321
loop_
_publ_author_name
'Bozic-Weber, Biljana'
'Constable, Edwin C.'
'Housecroft, Catherine E.'
'Kopecky, Peter'
'Neuburger, Markus'
'Zampese, Jennifer A.'

_publ_section_title
;
 The intramolecular aryl embrace: from light emission to light absorption.
;
_journal_issue 46
_journal_name_full 'Dalton transactions (Cambridge, England : 2003)'
_journal_page_first 12584
_journal_page_last 12594
_journal_paper_doi 10.1039/c1dt11052g
_journal_volume 40
_journal_year 2011
_chemical_formula_moiety 'C30 H26 Cu N6, F6 P'
_chemical_formula_sum 'C30 H26 Cu F6 N6 P'
_chemical_formula_weight 679.08
_space_group_IT_number 15
_symmetry_cell_setting monoclinic
_symmetry_space_group_name_Hall '-C 2yc'
_symmetry_space_group_name_H-M 'C 1 2/c 1'
_atom_sites_solution_hydrogens geom
_atom_sites_solution_primary direct
_cell_angle_alpha 90
_cell_angle_beta 102.575(2)
_cell_angle_gamma 90
_cell_formula_units_Z 4
_cell_length_a 15.5702(6)
_cell_length_b 12.5528(5)
_cell_length_c 15.1905(6)
_cell_measurement_reflns_used 9776
_cell_measurement_temperature 123
_cell_measurement_theta_max 38
_cell_measurement_theta_min 3
_cell_volume 2897.8(2)
_computing_cell_refinement 'Apex2 (Bruker AXS, 2006)'
_computing_data_collection 'Apex2 (Bruker AXS, 2006)'
_computing_data_reduction 'Apex2 (Bruker AXS, 2006)'
_computing_molecular_graphics 'CAMERON (Watkin et al., 1996)'
_computing_publication_material 'CRYSTALS (Betteridge et al., 2003)'
_computing_structure_refinement 'CRYSTALS (Betteridge et al., 2003)'
_computing_structure_solution 'SIR92 (Altomare et al., 1994)'
_diffrn_ambient_temperature 123
_diffrn_measured_fraction_theta_full 0.996
_diffrn_measured_fraction_theta_max 0.996
_diffrn_measurement_device 'Bruker Kappa Apex2'
_diffrn_measurement_device_type Area
_diffrn_measurement_method '\f & \w scans'
_diffrn_radiation_monochromator graphite
_diffrn_radiation_type 'Mo K\a'
_diffrn_radiation_wavelength 0.71073
_diffrn_reflns_av_R_equivalents 0.040
_diffrn_reflns_limit_h_max 26
_diffrn_reflns_limit_h_min -26
_diffrn_reflns_limit_k_max 21
_diffrn_reflns_limit_k_min -21
_diffrn_reflns_limit_l_max 26
_diffrn_reflns_limit_l_min -26
_diffrn_reflns_number 79592
_diffrn_reflns_theta_full 37.750
_diffrn_reflns_theta_max 37.750
_diffrn_reflns_theta_min 2.104
_diffrn_standards_number 0
_exptl_absorpt_coefficient_mu 0.880
_exptl_absorpt_correction_T_max 0.92
_exptl_absorpt_correction_T_min 0.90
_exptl_absorpt_correction_type multi-scan
_exptl_absorpt_process_details 'DENZO/SCALEPACK (Otwinowski & Minor, 1997)'
_exptl_crystal_colour red
_exptl_crystal_density_diffrn 1.556
_exptl_crystal_density_method 'not measured'
_exptl_crystal_description block
_exptl_crystal_F_000 1384
_exptl_crystal_size_max 0.19
_exptl_crystal_size_mid 0.12
_exptl_crystal_size_min 0.09
_refine_diff_density_max 0.65
_refine_diff_density_min -0.72
_refine_ls_extinction_method None
_refine_ls_goodness_of_fit_ref 1.0580
_refine_ls_hydrogen_treatment constr
_refine_ls_matrix_type full
_refine_ls_number_parameters 200
_refine_ls_number_reflns 6961
_refine_ls_number_restraints 0
_refine_ls_R_factor_all 0.0345
_refine_ls_R_factor_gt 0.0319
_refine_ls_shift/su_max 0.001295
_refine_ls_structure_factor_coef F
_refine_ls_weighting_details
;
Method, part 1, Chebychev polynomial, (Watkin, 1994, Prince, 1982)
[weight] = 1.0/[A~0~*T~0~(x)+A~1~*T~1~(x) ... +A~n-1~]*T~n-1~(x)]
where A~i~ are the Chebychev coefficients listed below and x= Fcalc/Fmax
Method = Robust Weighting (Prince, 1982)
W = [weight] * [1-(deltaF/6*sigmaF)^2^]^2^
A~i~ are:
0.134 0.114 0.366E-01
;
_refine_ls_weighting_scheme calc
_refine_ls_wR_factor_all 0.0466
_refine_ls_wR_factor_gt 0.0339
_refine_ls_wR_factor_ref 0.0327
_reflns_limit_h_max 26
_reflns_limit_h_min -26
_reflns_limit_k_max 21
_reflns_limit_k_min 0
_reflns_limit_l_max 26
_reflns_limit_l_min 0
_reflns_number_gt 7325
_reflns_number_total 7731
_reflns_threshold_expression I>2.0\s(I)
_oxford_diffrn_Wilson_B_factor 1.22
_oxford_diffrn_Wilson_scale 204.32
_oxford_refine_ls_r_factor_ref 0.0304
_oxford_refine_ls_scale 0.07413(6)
_oxford_reflns_number_all 7722
_oxford_reflns_threshold_expression_ref I>3.0\s(I)
_cod_data_source_file c1dt11052g.txt
_cod_data_source_block pk64
_cod_depositor_comments
;
The following automatic conversions were performed:

'_symmetry_cell_setting' value 'Monoclinic' changed to 'monoclinic'
according to /home/saulius/struct/CIF-dictionaries/cif_core.dic
dictionary named 'cif_core.dic' version 2.4.1 from 2010-06-29.

Automatic conversion script
Id: cif_fix_values 1715 2011-07-08 13:25:40Z adriana 
;
_cod_original_sg_symbol_H-M 'C 2/c'
_cod_original_formula_sum 'C30 H26 Cu1 F6 N6 P1'
_cod_database_code 7017321

loop_
_symmetry_equiv_pos_as_xyz
x,y,z
-x,-y,-z
x+1/2,y+1/2,z
-x+1/2,-y+1/2,-z
-x,y,-z+1/2
x,-y,z+1/2
-x+1/2,y+1/2,-z+1/2
x+1/2,-y+1/2,z+1/2

loop_
_atom_site_label
_atom_site_type_symbol
_atom_site_fract_x
_atom_site_fract_y
_atom_site_fract_z
_atom_site_U_iso_or_equiv
_atom_site_occupancy
_atom_site_adp_type
_atom_site_refinement_flags_posn
_atom_site_refinement_flags_adp
Cu1 Cu 0.5000 0.119920(10) 0.7500 0.0149 1.0000 Uani S T
N1 N 0.55974(4) 0.05856(5) 0.65822(4) 0.0150 1.0000 Uani . .
N2 N 0.45175(4) 0.22422(5) 0.64481(4) 0.0145 1.0000 Uani . .
N3 N 0.30102(4) 0.24440(5) 0.74327(5) 0.0191 1.0000 Uani . .
C1 C 0.60754(5) -0.03150(6) 0.66579(5) 0.0185 1.0000 Uani . .
C2 C 0.65021(5) -0.06562(7) 0.59944(6) 0.0224 1.0000 Uani . .
C3 C 0.64269(6) -0.00435(7) 0.52216(6) 0.0237 1.0000 Uani . .
C4 C 0.59265(5) 0.08830(7) 0.51297(5) 0.0203 1.0000 Uani . .
C5 C 0.55161(4) 0.11774(5) 0.58241(4) 0.0150 1.0000 Uani . .
C6 C 0.49629(4) 0.21468(5) 0.57829(4) 0.0151 1.0000 Uani . .
C7 C 0.49160(5) 0.29156(6) 0.51123(5) 0.0199 1.0000 Uani . .
C8 C 0.43960(6) 0.38116(6) 0.51344(5) 0.0220 1.0000 Uani . .
C9 C 0.39475(5) 0.39221(6) 0.58259(5) 0.0202 1.0000 Uani . .
C10 C 0.40193(4) 0.31175(5) 0.64766(5) 0.0161 1.0000 Uani . .
C11 C 0.35656(5) 0.32165(6) 0.72265(5) 0.0169 1.0000 Uani . .
C12 C 0.36106(5) 0.40375(6) 0.78417(6) 0.0214 1.0000 Uani . .
C13 C 0.30670(6) 0.37482(7) 0.84412(6) 0.0246 1.0000 Uani . .
C14 C 0.27008(5) 0.27725(7) 0.81671(6) 0.0230 1.0000 Uani . .
C15 C 0.26911(5) 0.15116(7) 0.68898(6) 0.0239 1.0000 Uani . .
P1 P 0.5000 0.70157(2) 0.7500 0.0187 1.0000 Uani S T
F1 F 0.45061(10) 0.61322(8) 0.68266(6) 0.0693 1.0000 Uani . .
F2 F 0.57771(4) 0.70339(8) 0.69667(4) 0.0454 1.0000 Uani . .
F3 F 0.45075(5) 0.79188(6) 0.68360(4) 0.0346 1.0000 Uani . .
H11 H 0.6115 -0.0718 0.7195 0.0230 1.0000 Uiso R .
H21 H 0.6839 -0.1295 0.6083 0.0286 1.0000 Uiso R .
H31 H 0.6709 -0.0253 0.4751 0.0302 1.0000 Uiso R .
H41 H 0.5867 0.1300 0.4600 0.0269 1.0000 Uiso R .
H71 H 0.5231 0.2835 0.4654 0.0250 1.0000 Uiso R .
H81 H 0.4352 0.4339 0.4682 0.0271 1.0000 Uiso R .
H91 H 0.3597 0.4515 0.5857 0.0247 1.0000 Uiso R .
H121 H 0.3954 0.4666 0.7859 0.0275 1.0000 Uiso R .
H131 H 0.2974 0.4141 0.8942 0.0307 1.0000 Uiso R .
H141 H 0.2299 0.2374 0.8406 0.0294 1.0000 Uiso R .
H152 H 0.2356 0.1085 0.7201 0.0372 1.0000 Uiso R .
H151 H 0.3179 0.1087 0.6783 0.0348 1.0000 Uiso R .
H153 H 0.2322 0.1741 0.6328 0.0365 1.0000 Uiso R .

loop_
_atom_site_aniso_label
_atom_site_aniso_U_11
_atom_site_aniso_U_22
_atom_site_aniso_U_33
_atom_site_aniso_U_23
_atom_site_aniso_U_13
_atom_site_aniso_U_12
Cu1 0.01609(5) 0.01672(5) 0.01243(5) 0.0000 0.00411(3) 0.0000
N1 0.0155(2) 0.0149(2) 0.0148(2) 0.00008(16) 0.00379(16) 0.00059(17)
N2 0.0144(2) 0.0144(2) 0.0143(2) 0.00032(16) 0.00228(16) 0.00071(16)
N3 0.0157(2) 0.0176(2) 0.0245(3) -0.0015(2) 0.00521(19) 0.00029(18)
C1 0.0185(3) 0.0170(3) 0.0202(3) 0.0003(2) 0.0045(2) 0.0027(2)
C2 0.0205(3) 0.0221(3) 0.0256(3) -0.0030(2) 0.0069(2) 0.0050(2)
C3 0.0230(3) 0.0274(3) 0.0229(3) -0.0041(3) 0.0099(2) 0.0032(3)
C4 0.0220(3) 0.0241(3) 0.0164(2) -0.0008(2) 0.0077(2) 0.0012(2)
C5 0.0156(2) 0.0161(2) 0.0133(2) -0.00051(18) 0.00335(18) -0.00061(19)
C6 0.0160(2) 0.0153(2) 0.0135(2) 0.00054(18) 0.00233(18) -0.00056(19)
C7 0.0242(3) 0.0196(3) 0.0158(2) 0.0033(2) 0.0043(2) -0.0006(2)
C8 0.0262(3) 0.0185(3) 0.0200(3) 0.0049(2) 0.0021(2) -0.0006(2)
C9 0.0221(3) 0.0152(3) 0.0221(3) 0.0028(2) 0.0018(2) 0.0019(2)
C10 0.0154(2) 0.0142(2) 0.0178(2) -0.00022(19) 0.00171(19) 0.00060(19)
C11 0.0153(2) 0.0147(2) 0.0204(3) -0.0009(2) 0.0032(2) 0.00184(19)
C12 0.0217(3) 0.0175(3) 0.0250(3) -0.0041(2) 0.0051(2) 0.0021(2)
C13 0.0236(3) 0.0264(3) 0.0248(3) -0.0047(3) 0.0072(3) 0.0046(3)
C14 0.0189(3) 0.0255(3) 0.0262(3) 0.0004(3) 0.0082(2) 0.0033(2)
C15 0.0173(3) 0.0196(3) 0.0340(4) -0.0046(3) 0.0039(3) -0.0020(2)
P1 0.02364(12) 0.01748(11) 0.01463(9) 0.0000 0.00333(8) 0.0000
F1 0.1299(10) 0.0463(5) 0.0293(3) -0.0125(3) 0.0117(5) -0.0530(6)
F2 0.0278(3) 0.0876(6) 0.0225(2) -0.0074(3) 0.0090(2) 0.0207(3)
F3 0.0398(3) 0.0442(4) 0.0219(2) 0.0120(2) 0.0113(2) 0.0203(3)

loop_
_atom_type_symbol
_atom_type_scat_dispersion_real
_atom_type_scat_dispersion_imag
_atom_type_scat_Cromer_Mann_a1
_atom_type_scat_Cromer_Mann_b1
_atom_type_scat_Cromer_Mann_a2
_atom_type_scat_Cromer_Mann_b2
_atom_type_scat_Cromer_Mann_a3
_atom_type_scat_Cromer_Mann_b3
_atom_type_scat_Cromer_Mann_a4
_atom_type_scat_Cromer_Mann_b4
_atom_type_scat_Cromer_Mann_c
_atom_type_scat_source
C 0.0033 0.0016 2.3100 20.8439 1.0200 10.2075 1.5886 0.5687 0.8650 51.6512 0.2156 'International Tables Vol C 4.2.6.8 and 6.1.1.4'
H 0.0000 0.0000 0.4930 10.5109 0.3229 26.1257 0.1402 3.1424 0.0408 57.7998 0.0030 'International Tables Vol C 4.2.6.8 and 6.1.1.4'
N 0.0061 0.0033 12.2126 0.0057 3.1322 9.8933 2.0125 28.9975 1.1663 0.5826 -11.5290 'International Tables Vol C 4.2.6.8 and 6.1.1.4'
F 0.0171 0.0103 3.5392 10.2825 2.6412 4.2944 1.5170 0.2615 1.0243 26.1476 0.2776 'International Tables Vol C 4.2.6.8 and 6.1.1.4'
P 0.1023 0.0942 6.4345 1.9067 4.1791 27.1570 1.7800 0.5260 1.4908 68.1645 1.1149 'International Tables Vol C 4.2.6.8 and 6.1.1.4'
Cu 0.3201 1.2651 13.3380 3.5828 7.1676 0.2470 5.6158 11.3966 1.6735 64.8126 1.1910 'International Tables Vol C 4.2.6.8 and 6.1.1.4'

loop_
_geom_angle_atom_site_label_1
_geom_angle_site_symmetry_1
_geom_angle_atom_site_label_2
_geom_angle_atom_site_label_3
_geom_angle_site_symmetry_3
_geom_angle
_geom_angle_publ_flag
N2 5_656 Cu1 N1 5_656 81.43(2) yes
N2 5_656 Cu1 N1 . 129.55(2) yes
N1 5_656 Cu1 N1 . 134.50(4) yes
N2 5_656 Cu1 N2 . 101.79(3) yes
N1 5_656 Cu1 N2 . 129.55(2) yes
N1 . Cu1 N2 . 81.43(2) yes
Cu1 . N1 C1 . 126.83(5) yes
Cu1 . N1 C5 . 114.33(5) yes
C1 . N1 C5 . 118.81(6) yes
Cu1 . N2 C6 . 111.19(4) yes
Cu1 . N2 C10 . 127.04(5) yes
C6 . N2 C10 . 119.23(6) yes
C11 . N3 C14 . 108.77(7) yes
C11 . N3 C15 . 126.15(7) yes
C14 . N3 C15 . 124.45(7) yes
N1 . C1 C2 . 122.69(7) yes
N1 . C1 H11 . 116.9 no
C2 . C1 H11 . 120.4 no
C1 . C2 C3 . 118.51(7) yes
C1 . C2 H21 . 119.6 no
C3 . C2 H21 . 121.9 no
C2 . C3 C4 . 119.41(7) yes
C2 . C3 H31 . 120.9 no
C4 . C3 H31 . 119.7 no
C3 . C4 C5 . 118.96(7) yes
C3 . C4 H41 . 119.8 no
C5 . C4 H41 . 121.3 no
C4 . C5 N1 . 121.61(7) yes
C4 . C5 C6 . 122.80(6) yes
N1 . C5 C6 . 115.59(6) yes
C5 . C6 N2 . 115.42(6) yes
C5 . C6 C7 . 122.42(6) yes
N2 . C6 C7 . 122.16(6) yes
C6 . C7 C8 . 118.72(7) yes
C6 . C7 H71 . 120.9 no
C8 . C7 H71 . 120.4 no
C7 . C8 C9 . 119.36(7) yes
C7 . C8 H81 . 119.9 no
C9 . C8 H81 . 120.8 no
C8 . C9 C10 . 119.06(7) yes
C8 . C9 H91 . 121.0 no
C10 . C9 H91 . 119.9 no
C9 . C10 N2 . 121.46(7) yes
C9 . C10 C11 . 120.52(6) yes
N2 . C10 C11 . 118.01(6) yes
C10 . C11 N3 . 123.15(6) yes
C10 . C11 C12 . 128.63(7) yes
N3 . C11 C12 . 108.20(7) yes
C11 . C12 C13 . 107.07(7) yes
C11 . C12 H121 . 125.7 no
C13 . C12 H121 . 127.3 no
C12 . C13 C14 . 107.41(7) yes
C12 . C13 H131 . 127.0 no
C14 . C13 H131 . 125.6 no
C13 . C14 N3 . 108.54(7) yes
C13 . C14 H141 . 128.9 no
N3 . C14 H141 . 122.6 no
N3 . C15 H152 . 109.3 no
N3 . C15 H151 . 110.7 no
H152 . C15 H151 . 108.1 no
N3 . C15 H153 . 109.0 no
H152 . C15 H153 . 109.0 no
H151 . C15 H153 . 110.7 no
F3 5_656 P1 F2 5_656 88.97(4) yes
F3 5_656 P1 F1 5_656 89.44(5) yes
F2 5_656 P1 F1 5_656 89.85(6) yes
F3 5_656 P1 F1 . 179.04(5) yes
F2 5_656 P1 F1 . 91.29(6) yes
F1 5_656 P1 F1 . 91.48(9) yes
F3 5_656 P1 F2 . 89.86(4) yes
F2 5_656 P1 F2 . 178.36(8) yes
F1 5_656 P1 F2 . 91.29(6) yes
F1 . P1 F2 . 89.85(6) yes
F3 5_656 P1 F3 . 89.63(6) yes
F2 5_656 P1 F3 . 89.86(4) yes
F1 5_656 P1 F3 . 179.04(5) yes
F1 . P1 F3 . 89.45(5) yes
F2 . P1 F3 . 88.97(4) yes

loop_
_geom_bond_atom_site_label_1
_geom_bond_atom_site_label_2
_geom_bond_site_symmetry_2
_geom_bond_distance
_geom_bond_publ_flag
Cu1 N2 5_656 2.0758(6) yes
Cu1 N1 5_656 1.9918(6) yes
Cu1 N1 . 1.9918(6) yes
Cu1 N2 . 2.0758(6) yes
N1 C1 . 1.3445(9) yes
N1 C5 . 1.3529(9) yes
N2 C6 . 1.3497(9) yes
N2 C10 . 1.3511(9) yes
N3 C11 . 1.3800(10) yes
N3 C14 . 1.3713(11) yes
N3 C15 . 1.4554(11) yes
C1 C2 . 1.3899(11) yes
C1 H11 . 0.951 no
C2 C3 . 1.3869(12) yes
C2 H21 . 0.952 no
C3 C4 . 1.3899(12) yes
C3 H31 . 0.954 no
C4 C5 . 1.3968(10) yes
C4 H41 . 0.948 no
C5 C6 . 1.4844(10) yes
C6 C7 . 1.3936(10) yes
C7 C8 . 1.3906(12) yes
C7 H71 . 0.939 no
C8 C9 . 1.3890(12) yes
C8 H81 . 0.946 no
C9 C10 . 1.4006(10) yes
C9 H91 . 0.930 no
C10 C11 . 1.4705(10) yes
C11 C12 . 1.3826(10) yes
C12 C13 . 1.4190(12) yes
C12 H121 . 0.950 no
C13 C14 . 1.3766(13) yes
C13 H131 . 0.944 no
C14 H141 . 0.934 no
C15 H152 . 0.944 no
C15 H151 . 0.970 no
C15 H153 . 0.963 no
P1 F3 5_656 1.5981(6) yes
P1 F2 5_656 1.5961(6) yes
P1 F1 5_656 1.5891(7) yes
P1 F1 . 1.5891(7) yes
P1 F2 . 1.5961(6) yes
P1 F3 . 1.5981(6) yes
